data_7714888
loop_
_publ_author_name
'Ghanta, Rinku'
'Chowdhury, Tania'
'Ghosh, Avik'
'Das, Avijit K.'
'Chattopadhyay, Tanmay'

_publ_section_title
;
 Comparative analysis of Zn(II)-complexes as model metalloenzymes for
 mimicking Jack bean urease.
;
_journal_issue 5
_journal_name_full 'Dalton transactions (Cambridge, England : 2003)'
_journal_page_first 2373
_journal_page_last 2385
_journal_paper_doi 10.1039/d3dt03775d
_journal_volume 53
_journal_year 2024
_chemical_formula_moiety 'C14 H21 Cl2 N3 O Zn'
_chemical_formula_sum 'C14 H21 Cl2 N3 O Zn'
_chemical_formula_weight 383.61
_space_group_crystal_system monoclinic
_space_group_IT_number 14
_space_group_name_Hall '-P 2ybc'
_space_group_name_H-M_alt 'P 1 21/c 1'
_atom_sites_solution_hydrogens mixed
_audit_creation_method SHELXL-2019/2
_audit_update_record
;
2023-12-10 deposited with the CCDC.	2024-01-02 downloaded from the CCDC.
;
_cell_angle_alpha 90
_cell_angle_beta 113.811(3)
_cell_angle_gamma 90
_cell_formula_units_Z 4
_cell_length_a 9.7511(11)
_cell_length_b 18.385(2)
_cell_length_c 10.2906(11)
_cell_measurement_reflns_used 9987
_cell_measurement_temperature 113(2)
_cell_measurement_theta_max 70.10
_cell_measurement_theta_min 5.70
_cell_volume 1687.8(3)
_computing_cell_refinement 'SAINT V8.38A (Bruker, 2018)'
_computing_data_collection 'SAINT V8.38A (Bruker, 2018)'
_computing_data_reduction 'SAINT V8.38A (Bruker, 2018)'
_computing_structure_refinement 'SHELXL-2019/2 (Sheldrick, 2019)'
_computing_structure_solution 'SHELXT 2014/5 (Sheldrick, 2014)'
_diffrn_ambient_temperature 113(2)
_diffrn_measured_fraction_theta_full 0.959
_diffrn_measured_fraction_theta_max 0.956
_diffrn_measurement_device_type 'Bruker SMART CCD 1K area detector'
_diffrn_measurement_method '\w scans'
_diffrn_radiation_type CuK\a
_diffrn_radiation_wavelength 1.54178
_diffrn_reflns_av_R_equivalents 0.0575
_diffrn_reflns_av_unetI/netI 0.0328
_diffrn_reflns_Laue_measured_fraction_full 0.959
_diffrn_reflns_Laue_measured_fraction_max 0.956
_diffrn_reflns_limit_h_max 11
_diffrn_reflns_limit_h_min -11
_diffrn_reflns_limit_k_max 20
_diffrn_reflns_limit_k_min -21
_diffrn_reflns_limit_l_max 12
_diffrn_reflns_limit_l_min -12
_diffrn_reflns_number 31610
_diffrn_reflns_point_group_measured_fraction_full 0.959
_diffrn_reflns_point_group_measured_fraction_max 0.956
_diffrn_reflns_theta_full 67.679
_diffrn_reflns_theta_max 70.261
_diffrn_reflns_theta_min 5.801
_diffrn_source 'sealed X-ray tube'
_exptl_absorpt_coefficient_mu 4.945
_exptl_absorpt_correction_T_max 0.610
_exptl_absorpt_correction_T_min 0.401
_exptl_absorpt_correction_type multi-scan
_exptl_absorpt_process_details
;
SADABS-2016/2 (Bruker,2016/2) was used for absorption correction.
;
_exptl_crystal_colour 'light yellow'
_exptl_crystal_density_diffrn 1.510
_exptl_crystal_description needle
_exptl_crystal_F_000 792
_exptl_crystal_size_max 0.380
_exptl_crystal_size_mid 0.200
_exptl_crystal_size_min 0.180
_refine_diff_density_max 0.669
_refine_diff_density_min -1.210
_refine_diff_density_rms 0.122
_refine_ls_extinction_method none
_refine_ls_goodness_of_fit_ref 1.127
_refine_ls_hydrogen_treatment mixed
_refine_ls_matrix_type full
_refine_ls_number_parameters 197
_refine_ls_number_reflns 3075
_refine_ls_number_restraints 0
_refine_ls_restrained_S_all 1.127
_refine_ls_R_factor_all 0.0553
_refine_ls_R_factor_gt 0.0552
_refine_ls_shift/su_max 0.000
_refine_ls_shift/su_mean 0.000
_refine_ls_structure_factor_coef Fsqd
_refine_ls_weighting_details 'w=1/[\s^2^(Fo^2^)+(0.0863P)^2^+2.7613P] where P=(Fo^2^+2Fc^2^)/3'
_refine_ls_weighting_scheme calc
_refine_ls_wR_factor_gt 0.1463
_refine_ls_wR_factor_ref 0.1464
_reflns_Friedel_coverage 0.000
_reflns_number_gt 3056
_reflns_number_total 3075
_reflns_threshold_expression 'I > 2\s(I)'
_cod_data_source_file d3dt03775d2.cif
_cod_data_source_block I
_cod_depositor_comments 'Adding full bibliography for 7714887--7714888.cif.'
_cod_original_sg_symbol_H-M 'P 21/c'
_cod_database_code 7714888
_shelx_shelxl_version_number 2019/2
_shelx_space_group_comment
;
The symmetry employed for this shelxl refinement is uniquely defined
by the following loop, which should always be used as a source of
symmetry information in preference to the above space-group names.
They are only intended as comments.
;
_shelx_estimated_absorpt_t_min 0.255
_shelx_estimated_absorpt_t_max 0.470

loop_
_space_group_symop_operation_xyz
'x, y, z'
'-x, y+1/2, -z+1/2'
'-x, -y, -z'
'x, -y-1/2, z-1/2'

loop_
_atom_site_label
_atom_site_type_symbol
_atom_site_fract_x
_atom_site_fract_y
_atom_site_fract_z
_atom_site_U_iso_or_equiv
_atom_site_adp_type
_atom_site_occupancy
_atom_site_site_symmetry_order
_atom_site_calc_flag
_atom_site_refinement_flags_posn
_atom_site_refinement_flags_adp
_atom_site_refinement_flags_occupancy
_atom_site_disorder_assembly
_atom_site_disorder_group
Zn1 Zn 0.30060(5) 0.40226(2) 0.59616(4) 0.0212(2) Uani 1 1 d . . . . .
Cl1 Cl 0.15245(9) 0.39002(4) 0.71672(9) 0.0286(2) Uani 1 1 d . . . . .
Cl2 Cl 0.53882(9) 0.38671(5) 0.74677(8) 0.0347(3) Uani 1 1 d . . . . .
N1 N 0.2638(3) 0.49493(14) 0.4846(3) 0.0206(5) Uani 1 1 d . . . . .
N2 N 0.4136(3) 0.63616(13) 0.7688(2) 0.0166(5) Uani 1 1 d . . . . .
N3 N 0.6127(3) 0.70958(14) 1.0227(3) 0.0187(5) Uani 1 1 d . . . . .
H3A H 0.628(4) 0.678(2) 1.089(4) 0.022 Uiso 1 1 d . U . . .
H3B H 0.661(4) 0.757(2) 1.049(4) 0.022 Uiso 1 1 d . U . . .
O1 O 0.2406(2) 0.33843(12) 0.4303(2) 0.0224(5) Uani 1 1 d . . . . .
C1 C -0.1036(3) 0.26258(19) -0.0418(3) 0.0276(7) Uani 1 1 d . . . . .
H1A H -0.206891 0.275301 -0.104454 0.041 Uiso 1 1 calc R U . . .
H1B H -0.103088 0.216561 0.006482 0.041 Uiso 1 1 calc R U . . .
H1C H -0.043705 0.257393 -0.098129 0.041 Uiso 1 1 calc R U . . .
C2 C -0.0377(3) 0.32186(17) 0.0673(3) 0.0180(6) Uani 1 1 d . . . . .
C3 C -0.0778(3) 0.39451(17) 0.0320(3) 0.0201(6) Uani 1 1 d . . . . .
H3 H -0.150019 0.406812 -0.059766 0.024 Uiso 1 1 calc R U . . .
C4 C -0.0121(3) 0.44802(17) 0.1309(3) 0.0183(6) Uani 1 1 d . . . . .
H4 H -0.041306 0.497104 0.105938 0.022 Uiso 1 1 calc R U . . .
C5 C 0.0968(3) 0.43296(16) 0.2677(3) 0.0160(6) Uani 1 1 d . . . . .
C6 C 0.1361(3) 0.35891(16) 0.3047(3) 0.0151(5) Uani 1 1 d . . . . .
C7 C 0.0661(3) 0.30554(16) 0.2030(3) 0.0170(6) Uani 1 1 d . . . . .
H7 H 0.090383 0.255985 0.227810 0.020 Uiso 1 1 calc R U . . .
C8 C 0.1691(3) 0.49547(16) 0.3535(3) 0.0195(6) Uani 1 1 d . . . . .
H8 H 0.144170 0.541686 0.308812 0.023 Uiso 1 1 calc R U . . .
C9 C 0.3369(4) 0.56315(18) 0.5497(3) 0.0250(7) Uani 1 1 d . . . . .
H9A H 0.291556 0.603992 0.483439 0.030 Uiso 1 1 calc R U . . .
H9B H 0.444704 0.560865 0.568631 0.030 Uiso 1 1 calc R U . . .
C10 C 0.3190(3) 0.57638(17) 0.6887(3) 0.0208(6) Uani 1 1 d . . . . .
H10A H 0.212849 0.587805 0.667476 0.025 Uiso 1 1 calc R U . . .
H10B H 0.346002 0.531585 0.746965 0.025 Uiso 1 1 calc R U . . .
C11 C 0.3611(3) 0.66127(17) 0.8757(3) 0.0200(6) Uani 1 1 d . . . . .
H11A H 0.371271 0.621424 0.943636 0.024 Uiso 1 1 calc R U . . .
H11B H 0.253679 0.674363 0.828670 0.024 Uiso 1 1 calc R U . . .
C12 C 0.4495(3) 0.72638(17) 0.9551(3) 0.0200(6) Uani 1 1 d . . . . .
H12A H 0.432287 0.767635 0.888473 0.024 Uiso 1 1 calc R U . . .
H12B H 0.414380 0.741010 1.029065 0.024 Uiso 1 1 calc R U . . .
C13 C 0.6669(3) 0.67725(19) 0.9190(3) 0.0245(7) Uani 1 1 d . . . . .
H13A H 0.772025 0.661079 0.969714 0.029 Uiso 1 1 calc R U . . .
H13B H 0.664190 0.714629 0.848763 0.029 Uiso 1 1 calc R U . . .
C14 C 0.5707(3) 0.61321(18) 0.8426(3) 0.0231(7) Uani 1 1 d . . . . .
H14A H 0.607185 0.593202 0.773083 0.028 Uiso 1 1 calc R U . . .
H14B H 0.578014 0.574479 0.911993 0.028 Uiso 1 1 calc R U . . .

loop_
_atom_site_aniso_label
_atom_site_aniso_U_11
_atom_site_aniso_U_22
_atom_site_aniso_U_33
_atom_site_aniso_U_23
_atom_site_aniso_U_13
_atom_site_aniso_U_12
Zn1 0.0275(3) 0.0180(3) 0.0120(3) -0.00069(14) 0.00170(19) 0.00532(14)
Cl1 0.0358(5) 0.0214(4) 0.0308(5) 0.0027(3) 0.0159(4) 0.0016(3)
Cl2 0.0301(4) 0.0448(5) 0.0173(4) -0.0056(3) -0.0029(3) 0.0154(3)
N1 0.0258(13) 0.0173(13) 0.0168(12) -0.0017(10) 0.0065(10) 0.0003(10)
N2 0.0142(11) 0.0198(13) 0.0167(12) -0.0025(9) 0.0070(9) -0.0015(9)
N3 0.0197(12) 0.0189(13) 0.0161(12) -0.0012(10) 0.0057(10) -0.0039(10)
O1 0.0276(11) 0.0186(11) 0.0116(9) -0.0022(8) -0.0019(8) 0.0087(9)
C1 0.0213(15) 0.0339(19) 0.0227(15) -0.0091(13) 0.0038(12) -0.0025(13)
C2 0.0116(12) 0.0270(16) 0.0170(14) -0.0037(11) 0.0074(10) -0.0028(11)
C3 0.0143(13) 0.0295(17) 0.0144(14) 0.0038(11) 0.0036(11) -0.0004(11)
C4 0.0172(13) 0.0237(15) 0.0134(13) 0.0051(11) 0.0055(11) 0.0016(11)
C5 0.0162(13) 0.0194(15) 0.0122(13) 0.0003(11) 0.0054(10) 0.0026(10)
C6 0.0146(12) 0.0181(14) 0.0130(13) 0.0000(10) 0.0060(10) 0.0035(10)
C7 0.0148(12) 0.0197(14) 0.0176(14) -0.0001(11) 0.0077(11) 0.0025(10)
C8 0.0233(14) 0.0184(15) 0.0167(14) 0.0035(11) 0.0079(11) 0.0025(11)
C9 0.0336(17) 0.0221(16) 0.0183(15) -0.0014(12) 0.0093(13) -0.0061(12)
C10 0.0206(14) 0.0213(15) 0.0191(15) -0.0041(12) 0.0068(11) -0.0034(12)
C11 0.0152(13) 0.0262(16) 0.0210(15) -0.0017(12) 0.0097(11) -0.0026(11)
C12 0.0204(14) 0.0217(15) 0.0211(14) -0.0018(11) 0.0117(11) 0.0006(11)
C13 0.0173(14) 0.0317(18) 0.0272(16) -0.0055(13) 0.0117(12) -0.0034(12)
C14 0.0184(15) 0.0259(16) 0.0250(16) -0.0063(12) 0.0088(13) 0.0028(11)

loop_
_atom_type_symbol
_atom_type_description
_atom_type_scat_dispersion_real
_atom_type_scat_dispersion_imag
_atom_type_scat_source
C C 0.0181 0.0091 'International Tables Vol C Tables 4.2.6.8 and 6.1.1.4'
H H 0.0000 0.0000 'International Tables Vol C Tables 4.2.6.8 and 6.1.1.4'
Cl Cl 0.3639 0.7018 'International Tables Vol C Tables 4.2.6.8 and 6.1.1.4'
N N 0.0311 0.0180 'International Tables Vol C Tables 4.2.6.8 and 6.1.1.4'
O O 0.0492 0.0322 'International Tables Vol C Tables 4.2.6.8 and 6.1.1.4'
Zn Zn -1.5491 0.6778 'International Tables Vol C Tables 4.2.6.8 and 6.1.1.4'

loop_
_geom_angle_atom_site_label_1
_geom_angle_atom_site_label_2
_geom_angle_atom_site_label_3
_geom_angle
_geom_angle_site_symmetry_1
_geom_angle_site_symmetry_3
_geom_angle_publ_flag
O1 Zn1 N1 95.10(9) . . ?
O1 Zn1 Cl2 112.96(7) . . ?
N1 Zn1 Cl2 113.72(8) . . ?
O1 Zn1 Cl1 112.73(7) . . ?
N1 Zn1 Cl1 113.10(8) . . ?
Cl2 Zn1 Cl1 108.82(4) . . ?
C8 N1 C9 118.8(3) . . ?
C8 N1 Zn1 119.5(2) . . ?
C9 N1 Zn1 121.66(19) . . ?
C10 N2 C11 109.2(2) . . ?
C10 N2 C14 111.4(2) . . ?
C11 N2 C14 108.0(2) . . ?
C12 N3 C13 111.6(2) . . ?
C12 N3 H3A 109(3) . . ?
C13 N3 H3A 108(3) . . ?
C12 N3 H3B 104(2) . . ?
C13 N3 H3B 106(2) . . ?
H3A N3 H3B 118(3) . . ?
C6 O1 Zn1 121.15(18) . . ?
C2 C1 H1A 109.5 . . ?
C2 C1 H1B 109.5 . . ?
H1A C1 H1B 109.5 . . ?
C2 C1 H1C 109.5 . . ?
H1A C1 H1C 109.5 . . ?
H1B C1 H1C 109.5 . . ?
C7 C2 C3 118.8(3) . . ?
C7 C2 C1 120.7(3) . . ?
C3 C2 C1 120.4(3) . . ?
C4 C3 C2 119.6(3) . . ?
C4 C3 H3 120.2 . . ?
C2 C3 H3 120.2 . . ?
C3 C4 C5 122.6(3) . . ?
C3 C4 H4 118.7 . . ?
C5 C4 H4 118.7 . . ?
C4 C5 C6 118.0(3) . . ?
C4 C5 C8 116.1(3) . . ?
C6 C5 C8 125.7(3) . . ?
O1 C6 C7 118.6(3) . . ?
O1 C6 C5 123.1(3) . . ?
C7 C6 C5 118.3(3) . . ?
C2 C7 C6 122.7(3) . . ?
C2 C7 H7 118.6 . . ?
C6 C7 H7 118.6 . . ?
N1 C8 C5 126.8(3) . . ?
N1 C8 H8 116.6 . . ?
C5 C8 H8 116.6 . . ?
N1 C9 C10 110.2(3) . . ?
N1 C9 H9A 109.6 . . ?
C10 C9 H9A 109.6 . . ?
N1 C9 H9B 109.6 . . ?
C10 C9 H9B 109.6 . . ?
H9A C9 H9B 108.1 . . ?
N2 C10 C9 111.3(2) . . ?
N2 C10 H10A 109.4 . . ?
C9 C10 H10A 109.4 . . ?
N2 C10 H10B 109.4 . . ?
C9 C10 H10B 109.4 . . ?
H10A C10 H10B 108.0 . . ?
N2 C11 C12 111.2(2) . . ?
N2 C11 H11A 109.4 . . ?
C12 C11 H11A 109.4 . . ?
N2 C11 H11B 109.4 . . ?
C12 C11 H11B 109.4 . . ?
H11A C11 H11B 108.0 . . ?
N3 C12 C11 111.0(2) . . ?
N3 C12 H12A 109.4 . . ?
C11 C12 H12A 109.4 . . ?
N3 C12 H12B 109.4 . . ?
C11 C12 H12B 109.4 . . ?
H12A C12 H12B 108.0 . . ?
N3 C13 C14 110.9(2) . . ?
N3 C13 H13A 109.5 . . ?
C14 C13 H13A 109.5 . . ?
N3 C13 H13B 109.5 . . ?
C14 C13 H13B 109.5 . . ?
H13A C13 H13B 108.0 . . ?
N2 C14 C13 110.1(3) . . ?
N2 C14 H14A 109.6 . . ?
C13 C14 H14A 109.6 . . ?
N2 C14 H14B 109.6 . . ?
C13 C14 H14B 109.6 . . ?
H14A C14 H14B 108.2 . . ?

loop_
_geom_bond_atom_site_label_1
_geom_bond_atom_site_label_2
_geom_bond_distance
_geom_bond_site_symmetry_2
_geom_bond_publ_flag
Zn1 O1 1.956(2) . ?
Zn1 N1 2.004(3) . ?
Zn1 Cl2 2.2300(9) . ?
Zn1 Cl1 2.2636(9) . ?
N1 C8 1.291(4) . ?
N1 C9 1.464(4) . ?
N2 C10 1.458(4) . ?
N2 C11 1.463(3) . ?
N2 C14 1.470(4) . ?
N3 C12 1.489(4) . ?
N3 C13 1.492(4) . ?
N3 H3A 0.86(4) . ?
N3 H3B 0.97(4) . ?
O1 C6 1.337(3) . ?
C1 C2 1.509(4) . ?
C1 H1A 0.9800 . ?
C1 H1B 0.9800 . ?
C1 H1C 0.9800 . ?
C2 C7 1.387(4) . ?
C2 C3 1.398(4) . ?
C3 C4 1.374(4) . ?
C3 H3 0.9500 . ?
C4 C5 1.406(4) . ?
C4 H4 0.9500 . ?
C5 C6 1.424(4) . ?
C5 C8 1.448(4) . ?
C6 C7 1.396(4) . ?
C7 H7 0.9500 . ?
C8 H8 0.9500 . ?
C9 C10 1.529(4) . ?
C9 H9A 0.9900 . ?
C9 H9B 0.9900 . ?
C10 H10A 0.9900 . ?
C10 H10B 0.9900 . ?
C11 C12 1.508(4) . ?
C11 H11A 0.9900 . ?
C11 H11B 0.9900 . ?
C12 H12A 0.9900 . ?
C12 H12B 0.9900 . ?
C13 C14 1.513(4) . ?
C13 H13A 0.9900 . ?
C13 H13B 0.9900 . ?
C14 H14A 0.9900 . ?
C14 H14B 0.9900 . ?

loop_
_geom_torsion_atom_site_label_1
_geom_torsion_atom_site_label_2
_geom_torsion_atom_site_label_3
_geom_torsion_atom_site_label_4
_geom_torsion
_geom_torsion_site_symmetry_1
_geom_torsion_site_symmetry_2
_geom_torsion_site_symmetry_3
_geom_torsion_site_symmetry_4
_geom_torsion_publ_flag
C7 C2 C3 C4 1.2(4) . . . . ?
C1 C2 C3 C4 -177.4(3) . . . . ?
C2 C3 C4 C5 0.8(4) . . . . ?
C3 C4 C5 C6 -1.8(4) . . . . ?
C3 C4 C5 C8 172.6(3) . . . . ?
Zn1 O1 C6 C7 -161.3(2) . . . . ?
Zn1 O1 C6 C5 21.1(4) . . . . ?
C4 C5 C6 O1 178.3(3) . . . . ?
C8 C5 C6 O1 4.6(4) . . . . ?
C4 C5 C6 C7 0.8(4) . . . . ?
C8 C5 C6 C7 -173.0(3) . . . . ?
C3 C2 C7 C6 -2.3(4) . . . . ?
C1 C2 C7 C6 176.4(3) . . . . ?
O1 C6 C7 C2 -176.4(2) . . . . ?
C5 C6 C7 C2 1.3(4) . . . . ?
C9 N1 C8 C5 173.8(3) . . . . ?
Zn1 N1 C8 C5 -8.9(4) . . . . ?
C4 C5 C8 N1 174.8(3) . . . . ?
C6 C5 C8 N1 -11.4(5) . . . . ?
C8 N1 C9 C10 127.9(3) . . . . ?
Zn1 N1 C9 C10 -49.3(3) . . . . ?
C11 N2 C10 C9 162.9(3) . . . . ?
C14 N2 C10 C9 -77.8(3) . . . . ?
N1 C9 C10 N2 169.2(2) . . . . ?
C10 N2 C11 C12 -176.3(2) . . . . ?
C14 N2 C11 C12 62.3(3) . . . . ?
C13 N3 C12 C11 51.1(3) . . . . ?
N2 C11 C12 N3 -56.9(3) . . . . ?
C12 N3 C13 C14 -52.0(3) . . . . ?
C10 N2 C14 C13 177.4(2) . . . . ?
C11 N2 C14 C13 -62.6(3) . . . . ?
N3 C13 C14 N2 58.2(3) . . . . ?
